data_4112342
loop_
_publ_author_name
'Jun Harada'
'Keiichiro Ogawa'

_publ_section_title
;
 X-ray Diffraction Analysis of Nonequilibrium States in Crystals:
 Observation of an Unstable Conformer in Flash-Cooled Crystals
;
_journal_name_full 'Journal of the American Chemical Society'
_journal_page_first 3539
_journal_page_last 3544
_journal_paper_doi 10.1021/ja038203l
_journal_volume 126
_journal_year 2004
_chemical_formula_sum 'C14 H12'
_chemical_formula_weight 180.24
_chemical_melting_point 398
_chemical_name_common (E)-stilbene
_chemical_name_systematic
; 
(E)-1,2-diphenylethene
;
_space_group_IT_number 14
_symmetry_cell_setting monoclinic
_symmetry_space_group_name_Hall '-P 2yab'
_symmetry_space_group_name_H-M 'P 1 21/a 1'
_atom_sites_solution_hydrogens geom
_atom_sites_solution_primary direct
_atom_sites_solution_secondary geom
_audit_creation_method SHELXL-97
_cell_angle_alpha 90.00
_cell_angle_beta 112.1030(10)
_cell_angle_gamma 90.00
_cell_formula_units_Z 4
_cell_length_a 12.2933(7)
_cell_length_b 5.6612(3)
_cell_length_c 15.4447(9)
_cell_measurement_reflns_used 4209
_cell_measurement_temperature 90
_cell_measurement_theta_max 27.5
_cell_measurement_theta_min 2.7
_cell_volume 995.88(10)
_computing_cell_refinement 'SAINT (Bruker, 1998)'
_computing_data_collection 'SMART (Bruker, 1998)'
_computing_data_reduction SAINT
_computing_molecular_graphics 'SHELXTL (Sheldrick, 1997)'
_computing_publication_material SHELXTL
_computing_structure_refinement 'SHELXL-97 (Sheldrick, 1997)'
_computing_structure_solution 'SHELXS-97 (Sheldrick, 1990)'
_diffrn_ambient_temperature 90
_diffrn_detector_area_resol_mean 8.192
_diffrn_measured_fraction_theta_full 1.000
_diffrn_measured_fraction_theta_max 1.000
_diffrn_measurement_device_type 'Bruker SMART 1000 CCD diffractometer'
_diffrn_measurement_method \w_scan
_diffrn_radiation_monochromator graphite
_diffrn_radiation_source 'fine-focus sealed tube'
_diffrn_radiation_type MoK\a
_diffrn_radiation_wavelength 0.71073
_diffrn_reflns_av_R_equivalents 0.0112
_diffrn_reflns_av_sigmaI/netI 0.0083
_diffrn_reflns_limit_h_max 15
_diffrn_reflns_limit_h_min -15
_diffrn_reflns_limit_k_max 7
_diffrn_reflns_limit_k_min -7
_diffrn_reflns_limit_l_max 20
_diffrn_reflns_limit_l_min -20
_diffrn_reflns_number 12534
_diffrn_reflns_theta_full 27.50
_diffrn_reflns_theta_max 27.50
_diffrn_reflns_theta_min 2.85
_exptl_absorpt_coefficient_mu 0.068
_exptl_absorpt_correction_T_max 0.974551
_exptl_absorpt_correction_T_min 0.879862
_exptl_absorpt_correction_type multi-scan
_exptl_absorpt_process_details 'SADABS (Sheldrick, 1996)'
_exptl_crystal_colour colorless
_exptl_crystal_density_diffrn 1.202
_exptl_crystal_description block
_exptl_crystal_F_000 384
_exptl_crystal_size_max 0.80
_exptl_crystal_size_mid 0.40
_exptl_crystal_size_min 0.40
_refine_diff_density_max 0.374
_refine_diff_density_min -0.339
_refine_diff_density_rms 0.039
_refine_ls_extinction_coef 0.067(5)
_refine_ls_extinction_expression Fc^*^=kFc[1+0.001xFc^2^\l^3^/sin(2\q)]^-1/4^
_refine_ls_extinction_method SHELXL
_refine_ls_goodness_of_fit_ref 1.098
_refine_ls_hydrogen_treatment mixed
_refine_ls_matrix_type full
_refine_ls_number_parameters 150
_refine_ls_number_reflns 2287
_refine_ls_number_restraints 5
_refine_ls_restrained_S_all 1.106
_refine_ls_R_factor_all 0.0420
_refine_ls_R_factor_gt 0.0393
_refine_ls_shift/su_max 0.000
_refine_ls_shift/su_mean 0.000
_refine_ls_structure_factor_coef Fsqd
_refine_ls_weighting_details 'calc w=1/[\s^2^(Fo^2^)+(0.0514P)^2^+0.3715P] where P=(Fo^2^+2Fc^2^)/3'
_refine_ls_weighting_scheme calc
_refine_ls_wR_factor_gt 0.1055
_refine_ls_wR_factor_ref 0.1081
_reflns_number_gt 2094
_reflns_number_total 2287
_reflns_threshold_expression >2sigma(I)
_cod_data_source_file ja038203lsi20030829_041309.cif
_cod_data_source_block est90k2
_cod_database_code 4112342

loop_
_symmetry_equiv_pos_as_xyz
'x, y, z'
'-x+1/2, y+1/2, -z'
'-x, -y, -z'
'x-1/2, -y-1/2, z'

loop_
_atom_site_label
_atom_site_type_symbol
_atom_site_fract_x
_atom_site_fract_y
_atom_site_fract_z
_atom_site_U_iso_or_equiv
_atom_site_adp_type
_atom_site_occupancy
_atom_site_symmetry_multiplicity
_atom_site_calc_flag
_atom_site_refinement_flags
_atom_site_disorder_assembly
_atom_site_disorder_group
C11 C 0.07918(8) 0.63679(18) 0.42424(7) 0.0169(2) Uani 1 1 d . . .
C12 C 0.06680(9) 0.84590(19) 0.37285(7) 0.0195(2) Uani 1 1 d . . .
C13 C 0.13412(10) 0.88806(19) 0.31926(7) 0.0219(2) Uani 1 1 d . . .
C14 C 0.21622(9) 0.7223(2) 0.31684(7) 0.0219(2) Uani 1 1 d . . .
C15 C 0.23103(9) 0.5147(2) 0.36887(7) 0.0207(2) Uani 1 1 d . . .
C16 C 0.16363(9) 0.47210(18) 0.42216(7) 0.0183(2) Uani 1 1 d . . .
C17 C 0.00348(9) 0.59888(18) 0.47748(7) 0.0181(2) Uani 1 1 d . . .
H12 H 0.0093(12) 0.968(3) 0.3745(9) 0.025(3) Uiso 1 1 d . . .
H13 H 0.1235(11) 1.033(3) 0.2834(9) 0.022(3) Uiso 1 1 d . . .
H14 H 0.2634(12) 0.751(3) 0.2803(10) 0.026(3) Uiso 1 1 d . . .
H15 H 0.2879(12) 0.396(3) 0.3681(10) 0.027(3) Uiso 1 1 d . . .
H16 H 0.1749(11) 0.328(3) 0.4578(9) 0.021(3) Uiso 1 1 d . . .
H17 H -0.0455(12) 0.734(3) 0.4779(9) 0.024(3) Uiso 1 1 d . . .
C21 C 0.66185(4) 0.43574(17) 0.08337(5) 0.0178(3) Uani 0.91 1 d PGD A 1
C22 C 0.71605(7) 0.24790(13) 0.14294(6) 0.0200(3) Uani 0.91 1 d PGD A 1
H22 H 0.6704 0.1185 0.1493 0.024 Uiso 0.91 1 calc PR A 1
C23 C 0.83751(7) 0.25078(13) 0.19318(6) 0.0214(3) Uani 0.91 1 d PG A 1
H23 H 0.8743 0.1233 0.2336 0.026 Uiso 0.91 1 calc PR A 1
C24 C 0.90478(4) 0.44149(17) 0.18385(6) 0.0204(3) Uani 0.91 1 d PG A 1
H24 H 0.9872 0.4434 0.2179 0.024 Uiso 0.91 1 calc PR A 1
C25 C 0.85058(7) 0.62933(13) 0.12427(7) 0.0214(3) Uani 0.91 1 d PG A 1
H25 H 0.8962 0.7587 0.1179 0.026 Uiso 0.91 1 calc PR A 1
C26 C 0.72912(7) 0.62646(13) 0.07404(5) 0.0204(3) Uani 0.91 1 d PG A 1
H26 H 0.6923 0.7539 0.0336 0.024 Uiso 0.91 1 calc PR A 1
C27 C 0.53300(10) 0.4226(2) 0.03173(8) 0.0197(3) Uani 0.91 1 d PD . 1
H27 H 0.4936 0.2916 0.0450 0.024 Uiso 0.91 1 calc PR . 1
C21' C 0.6681(5) 0.5167(17) 0.0711(7) 0.0231(15) Uiso 0.09 1 d PGD B 2
C22' C 0.6847(8) 0.3020(16) 0.1193(8) 0.0231(15) Uiso 0.09 1 d PG B 2
H22' H 0.6195 0.2021 0.1113 0.028 Uiso 0.09 1 calc PR B 2
C23' C 0.7974(10) 0.2344(16) 0.1794(8) 0.0231(15) Uiso 0.09 1 d PG B 2
H23' H 0.8087 0.0887 0.2121 0.028 Uiso 0.09 1 calc PR B 2
C24' C 0.8935(7) 0.382(2) 0.1912(8) 0.0231(15) Uiso 0.09 1 d PG B 2
H24' H 0.9700 0.3357 0.2320 0.028 Uiso 0.09 1 calc PR B 2
C25' C 0.8769(5) 0.596(2) 0.1430(8) 0.0231(15) Uiso 0.09 1 d PG B 2
H25' H 0.9421 0.6961 0.1510 0.028 Uiso 0.09 1 calc PR B 2
C26' C 0.7641(6) 0.6639(16) 0.0829(7) 0.0231(15) Uiso 0.09 1 d PGD B 2
H26' H 0.7528 0.8096 0.0502 0.028 Uiso 0.09 1 calc PR B 2
C27' C 0.5483(5) 0.5675(17) 0.0110(8) 0.0231(15) Uiso 0.09 1 d PD . 2
H27' H 0.5360 0.7193 -0.0172 0.028 Uiso 0.09 1 calc PR . 2

loop_
_atom_site_aniso_label
_atom_site_aniso_U_11
_atom_site_aniso_U_22
_atom_site_aniso_U_33
_atom_site_aniso_U_23
_atom_site_aniso_U_13
_atom_site_aniso_U_12
C11 0.0158(4) 0.0184(5) 0.0152(4) -0.0011(4) 0.0044(4) -0.0022(4)
C12 0.0200(5) 0.0186(5) 0.0194(5) 0.0004(4) 0.0067(4) 0.0010(4)
C13 0.0256(5) 0.0201(5) 0.0201(5) 0.0021(4) 0.0086(4) -0.0032(4)
C14 0.0225(5) 0.0255(5) 0.0199(5) -0.0020(4) 0.0104(4) -0.0051(4)
C15 0.0185(5) 0.0224(5) 0.0217(5) -0.0027(4) 0.0083(4) -0.0003(4)
C16 0.0179(5) 0.0178(5) 0.0182(5) 0.0002(4) 0.0055(4) -0.0008(4)
C17 0.0159(4) 0.0198(5) 0.0181(5) -0.0003(4) 0.0059(4) 0.0009(4)
C21 0.0204(5) 0.0195(6) 0.0152(5) 0.0005(4) 0.0088(4) 0.0024(4)
C22 0.0186(6) 0.0223(6) 0.0193(6) 0.0027(4) 0.0072(5) 0.0016(4)
C23 0.0184(6) 0.0252(6) 0.0194(6) 0.0035(4) 0.0056(5) 0.0027(5)
C24 0.0186(5) 0.0250(7) 0.0177(5) -0.0015(5) 0.0071(4) -0.0006(4)
C25 0.0226(6) 0.0233(6) 0.0189(6) 0.0001(5) 0.0085(5) -0.0008(5)
C26 0.0217(6) 0.0216(6) 0.0183(5) 0.0014(4) 0.0080(5) 0.0009(5)
C27 0.0206(5) 0.0206(5) 0.0205(5) 0.0009(4) 0.0104(4) -0.0006(4)

loop_
_atom_type_symbol
_atom_type_description
_atom_type_scat_dispersion_real
_atom_type_scat_dispersion_imag
_atom_type_scat_source
C C 0.0033 0.0016 'International Tables Vol C Tables 4.2.6.8 and 6.1.1.4'
H H 0.0000 0.0000 'International Tables Vol C Tables 4.2.6.8 and 6.1.1.4'

loop_
_geom_angle_atom_site_label_1
_geom_angle_atom_site_label_2
_geom_angle_atom_site_label_3
_geom_angle
_geom_angle_site_symmetry_1
C12 C11 C16 118.13(9) .
C12 C11 C17 118.89(9) .
C16 C11 C17 122.98(9) .
C13 C12 C11 121.25(10) .
C13 C12 H12 118.9(8) .
C11 C12 H12 119.8(8) .
C14 C13 C12 120.02(10) .
C14 C13 H13 119.9(8) .
C12 C13 H13 120.1(8) .
C13 C14 C15 119.46(9) .
C13 C14 H14 120.5(9) .
C15 C14 H14 120.1(9) .
C16 C15 C14 120.57(10) .
C16 C15 H15 118.6(8) .
C14 C15 H15 120.8(8) .
C15 C16 C11 120.56(10) .
C15 C16 H16 119.7(8) .
C11 C16 H16 119.8(8) .
C17 C17 C11 126.19(12) 3_566
C17 C17 H17 119.5(8) 3_566
C11 C17 H17 114.3(8) .
C22 C21 C26 120.0 .
C22 C21 C27 117.59(8) .
C26 C21 C27 122.41(8) .
C21 C22 C23 120.0 .
C21 C22 H22 120.0 .
C23 C22 H22 120.0 .
C24 C23 C22 120.0 .
C24 C23 H23 120.0 .
C22 C23 H23 120.0 .
C23 C24 C25 120.0 .
C23 C24 H24 120.0 .
C25 C24 H24 120.0 .
C24 C25 C26 120.0 .
C24 C25 H25 120.0 .
C26 C25 H25 120.0 .
C25 C26 C21 120.0 .
C25 C26 H26 120.0 .
C21 C26 H26 120.0 .
C27 C27 C21 126.30(14) 3_665
C27 C27 H27 116.8 3_665
C21 C27 H27 116.8 .
C22' C21' C26' 120.0 .
C22' C21' C27' 115.1(7) .
C26' C21' C27' 124.9(7) .
C23' C22' C21' 120.0 .
C23' C22' H22' 120.0 .
C21' C22' H22' 120.0 .
C22' C23' C24' 120.0 .
C22' C23' H23' 120.0 .
C24' C23' H23' 120.0 .
C25' C24' C23' 120.0 .
C25' C24' H24' 120.0 .
C23' C24' H24' 120.0 .
C24' C25' C26' 120.0 .
C24' C25' H25' 120.0 .
C26' C25' H25' 120.0 .
C25' C26' C21' 120.0 .
C25' C26' H26' 120.0 .
C21' C26' H26' 120.0 .
C27' C27' C21' 129.8(11) 3_665
C27' C27' H27' 115.1 3_665
C21' C27' H27' 115.1 .

loop_
_geom_bond_atom_site_label_1
_geom_bond_atom_site_label_2
_geom_bond_distance
_geom_bond_site_symmetry_2
C11 C12 1.4013(14) .
C11 C16 1.4047(14) .
C11 C17 1.4711(13) .
C12 C13 1.3936(14) .
C12 H12 0.994(14) .
C13 C14 1.3888(16) .
C13 H13 0.969(14) .
C14 C15 1.3968(15) .
C14 H14 0.963(14) .
C15 C16 1.3910(14) .
C15 H15 0.974(14) .
C16 H16 0.963(14) .
C17 C17 1.338(2) 3_566
C17 H17 0.975(14) .
C21 C22 1.4000 .
C21 C26 1.4000 .
C21 C27 1.4832(12) .
C22 C23 1.4000 .
C22 H22 0.9500 .
C23 C24 1.4000 .
C23 H23 0.9500 .
C24 C25 1.4000 .
C24 H24 0.9500 .
C25 C26 1.4000 .
C25 H25 0.9500 .
C26 H26 0.9500 .
C27 C27 1.337(2) 3_665
C27 H27 0.9500 .
C21' C22' 1.4000 .
C21' C26' 1.4000 .
C21' C27' 1.443(7) .
C22' C23' 1.4000 .
C22' H22' 0.9500 .
C23' C24' 1.4000 .
C23' H23' 0.9500 .
C24' C25' 1.4000 .
C24' H24' 0.9500 .
C25' C26' 1.4000 .
C25' H25' 0.9500 .
C26' H26' 0.9500 .
C27' C27' 1.345(9) 3_665
C27' H27' 0.9500 .

loop_
_geom_torsion_atom_site_label_1
_geom_torsion_atom_site_label_2
_geom_torsion_atom_site_label_3
_geom_torsion_atom_site_label_4
_geom_torsion
_geom_torsion_site_symmetry_4
C16 C11 C12 C13 1.48(15) .
C17 C11 C12 C13 -178.32(9) .
C11 C12 C13 C14 -0.66(16) .
C12 C13 C14 C15 -0.40(16) .
C13 C14 C15 C16 0.59(16) .
C14 C15 C16 C11 0.27(15) .
C12 C11 C16 C15 -1.28(15) .
C17 C11 C16 C15 178.52(9) .
C12 C11 C17 C17 173.26(13) 3_566
C16 C11 C17 C17 -6.53(19) 3_566
C26 C21 C22 C23 0.0 .
C27 C21 C22 C23 179.81(8) .
C21 C22 C23 C24 0.0 .
C22 C23 C24 C25 0.0 .
C23 C24 C25 C26 0.0 .
C24 C25 C26 C21 0.0 .
C22 C21 C26 C25 0.0 .
C27 C21 C26 C25 -179.80(9) .
C22 C21 C27 C27 -176.14(13) 3_665
C26 C21 C27 C27 3.66(19) 3_665
C26' C21' C22' C23' 0.0 .
C27' C21' C22' C23' 179.8(10) .
C21' C22' C23' C24' 0.0 .
C22' C23' C24' C25' 0.0 .
C23' C24' C25' C26' 0.0 .
C24' C25' C26' C21' 0.0 .
C22' C21' C26' C25' 0.0 .
C27' C21' C26' C25' -179.8(12) .
C22' C21' C27' C27' -6(2) 3_665
C26' C21' C27' C27' 174.3(15) 3_665
